data_4325795
loop_
_publ_author_name
'Marco G. Crestani'
'Gerald F. Manbeck'
'William W. Brennessel'
'Theresa M. McCormick'
'Richard Eisenberg'

_publ_section_title
;
 Synthesis and Characterization of Neutral Luminescent Diphosphine
 Pyrrole- and Indole-Aldimine Copper(I) Complexes
;
_journal_name_full 'Inorganic Chemistry'
_journal_page_first 7172
_journal_page_last 7188
_journal_paper_doi 10.1021/ic2007588
_journal_volume 50
_journal_year 2011
_chemical_formula_moiety 'C47 H39 Cu N2 P2, C H2 Cl2'
_chemical_formula_sum 'C48 H41 Cl2 Cu N2 P2'
_chemical_formula_weight 842.21
_chemical_name_common eismc13
_chemical_name_systematic
; 
 ? 
;
_space_group_IT_number 2
_symmetry_cell_setting triclinic
_symmetry_space_group_name_Hall '-P 1'
_symmetry_space_group_name_H-M 'P -1'
_atom_sites_solution_hydrogens geom
_atom_sites_solution_primary direct
_atom_sites_solution_secondary difmap
_audit_creation_method SHELXL-97
_cell_angle_alpha 103.585(2)
_cell_angle_beta 91.243(2)
_cell_angle_gamma 103.576(2)
_cell_formula_units_Z 2
_cell_length_a 10.0778(9)
_cell_length_b 11.0014(10)
_cell_length_c 19.3258(18)
_cell_measurement_reflns_used 4053
_cell_measurement_temperature 100.0(1)
_cell_measurement_theta_max 34.78
_cell_measurement_theta_min 2.47
_cell_volume 2017.8(3)
_computing_cell_refinement 'SAINT (Bruker, 2008)'
_computing_data_collection 'APEX2 (Bruker, 2009)'
_computing_data_reduction 'SAINT (Bruker, 2008)'
_computing_molecular_graphics 'SHELXTL (Sheldrick, 2008)'
_computing_publication_material 'SHELXTL (Sheldrick, 2008)'
_computing_structure_refinement 'SHELXL-97 (Sheldrick, 2008)'
_computing_structure_solution 'SIR97 (Altomare et al., 1999)'
_diffrn_ambient_temperature 100.0(1)
_diffrn_measured_fraction_theta_full 0.983
_diffrn_measured_fraction_theta_max 0.983
_diffrn_measurement_device_type 'Bruker SMART APEX II CCD Platform'
_diffrn_measurement_method 'area detector, \w scans per \f'
_diffrn_radiation_monochromator graphite
_diffrn_radiation_source 'fine-focus sealed tube'
_diffrn_radiation_type MoK\a
_diffrn_radiation_wavelength 0.71073
_diffrn_reflns_av_R_equivalents 0.0676
_diffrn_reflns_av_sigmaI/netI 0.0962
_diffrn_reflns_limit_h_max 16
_diffrn_reflns_limit_h_min -16
_diffrn_reflns_limit_k_max 17
_diffrn_reflns_limit_k_min -18
_diffrn_reflns_limit_l_max 31
_diffrn_reflns_limit_l_min -31
_diffrn_reflns_number 45236
_diffrn_reflns_theta_full 35.63
_diffrn_reflns_theta_max 35.63
_diffrn_reflns_theta_min 1.97
_diffrn_standards_number 0
_exptl_absorpt_coefficient_mu 0.790
_exptl_absorpt_correction_T_max 0.9111
_exptl_absorpt_correction_T_min 0.8330
_exptl_absorpt_correction_type multi-scan
_exptl_absorpt_process_details 'SADABS (Sheldrick, 2008)'
_exptl_crystal_colour 'pale yellow'
_exptl_crystal_density_diffrn 1.386
_exptl_crystal_description block
_exptl_crystal_F_000 872
_exptl_crystal_size_max 0.24
_exptl_crystal_size_mid 0.16
_exptl_crystal_size_min 0.12
_refine_diff_density_max 1.876
_refine_diff_density_min -0.495
_refine_diff_density_rms 0.110
_refine_ls_extinction_method none
_refine_ls_goodness_of_fit_ref 1.011
_refine_ls_hydrogen_treatment constr
_refine_ls_matrix_type full
_refine_ls_number_parameters 496
_refine_ls_number_reflns 18316
_refine_ls_number_restraints 0
_refine_ls_restrained_S_all 1.011
_refine_ls_R_factor_all 0.1058
_refine_ls_R_factor_gt 0.0563
_refine_ls_shift/su_max 0.001
_refine_ls_shift/su_mean 0.000
_refine_ls_structure_factor_coef Fsqd
_refine_ls_weighting_details 'calc w=1/[\s^2^(Fo^2^)+(0.0560P)^2^+0.0000P] where P=(Fo^2^+2Fc^2^)/3'
_refine_ls_weighting_scheme calc
_refine_ls_wR_factor_gt 0.1188
_refine_ls_wR_factor_ref 0.1407
_reflns_number_gt 11178
_reflns_number_total 18316
_reflns_threshold_expression >2sigma(I)
_cod_data_source_file ic2007588_si_002_2.cif
_cod_data_source_block 1
_cod_database_code 4325795

loop_
_symmetry_equiv_pos_as_xyz
'x, y, z'
'-x, -y, -z'

loop_
_atom_site_label
_atom_site_type_symbol
_atom_site_fract_x
_atom_site_fract_y
_atom_site_fract_z
_atom_site_U_iso_or_equiv
_atom_site_adp_type
_atom_site_occupancy
_atom_site_symmetry_multiplicity
_atom_site_calc_flag
_atom_site_refinement_flags
Cu1 Cu 0.23235(2) 0.42505(2) 0.735427(12) 0.01419(6) Uani 1 1 d .
P1 P 0.13528(5) 0.26818(5) 0.63944(3) 0.01378(10) Uani 1 1 d .
P2 P 0.14223(5) 0.44761(5) 0.84070(3) 0.01319(9) Uani 1 1 d .
N1 N 0.29727(17) 0.60002(16) 0.71197(9) 0.0170(3) Uani 1 1 d .
N2 N 0.44315(18) 0.43040(17) 0.73100(9) 0.0178(3) Uani 1 1 d .
C1 C 0.2567(2) 0.7017(2) 0.70054(11) 0.0199(4) Uani 1 1 d .
H1A H 0.1639 0.7068 0.6986 0.024 Uiso 1 1 calc R
C2 C 0.3676(2) 0.7997(2) 0.69172(12) 0.0233(4) Uani 1 1 d .
H2A H 0.3640 0.8806 0.6832 0.028 Uiso 1 1 calc R
C3 C 0.4839(2) 0.7542(2) 0.69801(12) 0.0234(4) Uani 1 1 d .
H3A H 0.5760 0.7978 0.6947 0.028 Uiso 1 1 calc R
C4 C 0.4376(2) 0.6301(2) 0.71024(11) 0.0183(4) Uani 1 1 d .
C5 C 0.5081(2) 0.5370(2) 0.71731(11) 0.0191(4) Uani 1 1 d .
H5A H 0.6036 0.5525 0.7120 0.023 Uiso 1 1 calc R
C6 C 0.5101(2) 0.32923(19) 0.72758(11) 0.0172(4) Uani 1 1 d .
C7 C 0.6020(2) 0.3045(2) 0.67676(12) 0.0242(4) Uani 1 1 d .
H7A H 0.6227 0.3570 0.6439 0.029 Uiso 1 1 calc R
C8 C 0.6641(2) 0.2024(2) 0.67387(13) 0.0273(5) Uani 1 1 d .
H8A H 0.7273 0.1860 0.6392 0.033 Uiso 1 1 calc R
C9 C 0.6341(2) 0.1259(2) 0.72094(14) 0.0289(5) Uani 1 1 d .
H9A H 0.6772 0.0573 0.7192 0.035 Uiso 1 1 calc R
C10 C 0.5403(2) 0.1489(2) 0.77134(13) 0.0253(5) Uani 1 1 d .
H10A H 0.5185 0.0950 0.8035 0.030 Uiso 1 1 calc R
C11 C 0.4791(2) 0.24900(19) 0.77476(10) 0.0164(4) Uani 1 1 d .
H11A H 0.4154 0.2641 0.8093 0.020 Uiso 1 1 calc R
C12 C 0.2581(2) 0.23105(19) 0.57455(10) 0.0157(4) Uani 1 1 d .
C13 C 0.3395(2) 0.3329(2) 0.55157(11) 0.0206(4) Uani 1 1 d .
H13A H 0.3290 0.4180 0.5693 0.025 Uiso 1 1 calc R
C14 C 0.4355(2) 0.3106(2) 0.50308(12) 0.0270(5) Uani 1 1 d .
H14A H 0.4892 0.3804 0.4870 0.032 Uiso 1 1 calc R
C15 C 0.4541(2) 0.1871(2) 0.47763(12) 0.0265(5) Uani 1 1 d .
H15A H 0.5210 0.1724 0.4449 0.032 Uiso 1 1 calc R
C16 C 0.3739(2) 0.0858(2) 0.50049(11) 0.0230(4) Uani 1 1 d .
H16A H 0.3854 0.0009 0.4831 0.028 Uiso 1 1 calc R
C17 C 0.2768(2) 0.1072(2) 0.54866(11) 0.0186(4) Uani 1 1 d .
H17A H 0.2225 0.0369 0.5641 0.022 Uiso 1 1 calc R
C18 C 0.0093(2) 0.30987(19) 0.58619(10) 0.0159(4) Uani 1 1 d .
C19 C -0.0424(2) 0.4153(2) 0.61581(12) 0.0221(4) Uani 1 1 d .
H19A H -0.0157 0.4617 0.6640 0.026 Uiso 1 1 calc R
C20 C -0.1334(2) 0.4529(2) 0.57485(14) 0.0291(5) Uani 1 1 d .
H20A H -0.1682 0.5253 0.5951 0.035 Uiso 1 1 calc R
C21 C -0.1729(2) 0.3858(2) 0.50528(14) 0.0303(5) Uani 1 1 d .
H21A H -0.2345 0.4122 0.4775 0.036 Uiso 1 1 calc R
C22 C -0.1237(2) 0.2806(2) 0.47566(13) 0.0270(5) Uani 1 1 d .
H22A H -0.1529 0.2334 0.4278 0.032 Uiso 1 1 calc R
C23 C -0.0316(2) 0.2428(2) 0.51520(11) 0.0211(4) Uani 1 1 d .
H23A H 0.0039 0.1712 0.4941 0.025 Uiso 1 1 calc R
C24 C 0.0549(2) 0.10990(18) 0.65333(10) 0.0151(3) Uani 1 1 d .
C25 C -0.0713(2) 0.03306(19) 0.62108(10) 0.0163(4) Uani 1 1 d .
H25A H -0.1215 0.0622 0.5888 0.020 Uiso 1 1 calc R
C26 C -0.1247(2) -0.0860(2) 0.63559(11) 0.0202(4) Uani 1 1 d .
H26A H -0.2113 -0.1376 0.6135 0.024 Uiso 1 1 calc R
C27 C -0.0519(2) -0.1297(2) 0.68211(12) 0.0230(4) Uani 1 1 d .
H27A H -0.0882 -0.2112 0.6920 0.028 Uiso 1 1 calc R
C28 C 0.0742(2) -0.0540(2) 0.71420(12) 0.0221(4) Uani 1 1 d .
H28A H 0.1247 -0.0841 0.7458 0.027 Uiso 1 1 calc R
C29 C 0.1270(2) 0.0650(2) 0.70054(11) 0.0200(4) Uani 1 1 d .
H29A H 0.2129 0.1167 0.7234 0.024 Uiso 1 1 calc R
C30 C 0.00484(19) 0.53214(18) 0.84348(10) 0.0143(3) Uani 1 1 d .
C31 C 0.0411(2) 0.6591(2) 0.83627(11) 0.0192(4) Uani 1 1 d .
H31A H 0.1338 0.6979 0.8310 0.023 Uiso 1 1 calc R
C32 C -0.0570(2) 0.7287(2) 0.83682(11) 0.0231(4) Uani 1 1 d .
H32A H -0.0308 0.8152 0.8326 0.028 Uiso 1 1 calc R
C33 C -0.1925(2) 0.6736(2) 0.84345(12) 0.0233(4) Uani 1 1 d .
H33A H -0.2597 0.7214 0.8436 0.028 Uiso 1 1 calc R
C34 C -0.2290(2) 0.5474(2) 0.84986(12) 0.0248(5) Uani 1 1 d .
H34A H -0.3221 0.5086 0.8542 0.030 Uiso 1 1 calc R
C35 C -0.1316(2) 0.4770(2) 0.85005(11) 0.0201(4) Uani 1 1 d .
H35A H -0.1584 0.3907 0.8547 0.024 Uiso 1 1 calc R
C36 C 0.06679(19) 0.30651(18) 0.87396(10) 0.0152(3) Uani 1 1 d .
C37 C -0.0340(2) 0.20653(19) 0.83028(11) 0.0177(4) Uani 1 1 d .
H37A H -0.0606 0.2129 0.7841 0.021 Uiso 1 1 calc R
C38 C -0.0953(2) 0.0984(2) 0.85350(12) 0.0221(4) Uani 1 1 d .
H38A H -0.1651 0.0320 0.8237 0.026 Uiso 1 1 calc R
C39 C -0.0549(3) 0.0870(2) 0.92035(13) 0.0263(5) Uani 1 1 d .
H39A H -0.0969 0.0129 0.9364 0.032 Uiso 1 1 calc R
C40 C 0.0469(3) 0.1839(2) 0.96356(12) 0.0272(5) Uani 1 1 d .
H40A H 0.0752 0.1756 1.0091 0.033 Uiso 1 1 calc R
C41 C 0.1076(2) 0.2930(2) 0.94080(11) 0.0211(4) Uani 1 1 d .
H41A H 0.1774 0.3589 0.9708 0.025 Uiso 1 1 calc R
C42 C 0.2615(2) 0.55110(18) 0.91496(10) 0.0148(3) Uani 1 1 d .
C43 C 0.4007(2) 0.55956(19) 0.90975(10) 0.0175(4) Uani 1 1 d .
H43A H 0.4308 0.5129 0.8677 0.021 Uiso 1 1 calc R
C44 C 0.4965(2) 0.6356(2) 0.96539(11) 0.0212(4) Uani 1 1 d .
H44A H 0.5912 0.6396 0.9616 0.025 Uiso 1 1 calc R
C45 C 0.4534(2) 0.7053(2) 1.02619(11) 0.0208(4) Uani 1 1 d .
H45A H 0.5185 0.7575 1.0641 0.025 Uiso 1 1 calc R
C46 C 0.3151(2) 0.6990(2) 1.03181(11) 0.0212(4) Uani 1 1 d .
H46A H 0.2857 0.7476 1.0734 0.025 Uiso 1 1 calc R
C47 C 0.2192(2) 0.6217(2) 0.97678(10) 0.0186(4) Uani 1 1 d .
H47A H 0.1245 0.6168 0.9812 0.022 Uiso 1 1 calc R
C48 C 0.4014(2) -0.1318(2) 0.88428(13) 0.0245(4) Uani 1 1 d .
H48A H 0.3728 -0.1897 0.9163 0.029 Uiso 1 1 calc R
H48B H 0.3908 -0.1858 0.8347 0.029 Uiso 1 1 calc R
Cl1 Cl 0.57528(6) -0.04923(6) 0.90694(3) 0.03096(13) Uani 1 1 d .
Cl2 Cl 0.29336(6) -0.02395(6) 0.89136(3) 0.03030(13) Uani 1 1 d .

loop_
_atom_site_aniso_label
_atom_site_aniso_U_11
_atom_site_aniso_U_22
_atom_site_aniso_U_33
_atom_site_aniso_U_23
_atom_site_aniso_U_13
_atom_site_aniso_U_12
Cu1 0.01391(11) 0.01450(11) 0.01345(11) 0.00240(8) 0.00214(8) 0.00307(9)
P1 0.0133(2) 0.0145(2) 0.0129(2) 0.00207(17) 0.00090(17) 0.00348(18)
P2 0.0118(2) 0.0145(2) 0.0124(2) 0.00237(17) 0.00164(16) 0.00251(17)
N1 0.0177(8) 0.0147(7) 0.0178(8) 0.0038(6) 0.0014(6) 0.0028(6)
N2 0.0166(8) 0.0213(8) 0.0154(7) 0.0039(6) 0.0015(6) 0.0052(7)
C1 0.0230(10) 0.0200(9) 0.0179(9) 0.0044(8) 0.0008(8) 0.0078(8)
C2 0.0296(12) 0.0195(10) 0.0220(10) 0.0075(8) 0.0030(9) 0.0063(9)
C3 0.0224(11) 0.0224(10) 0.0242(10) 0.0078(9) 0.0045(8) 0.0013(8)
C4 0.0175(9) 0.0201(9) 0.0178(9) 0.0059(8) 0.0033(7) 0.0042(8)
C5 0.0175(9) 0.0229(10) 0.0162(9) 0.0038(8) 0.0020(7) 0.0049(8)
C6 0.0137(9) 0.0184(9) 0.0183(9) 0.0028(7) -0.0010(7) 0.0035(7)
C7 0.0210(10) 0.0280(11) 0.0254(11) 0.0069(9) 0.0061(8) 0.0091(9)
C8 0.0197(11) 0.0315(12) 0.0307(12) 0.0037(10) 0.0063(9) 0.0097(9)
C9 0.0230(11) 0.0214(10) 0.0421(14) 0.0033(10) -0.0035(10) 0.0104(9)
C10 0.0268(11) 0.0202(10) 0.0292(11) 0.0074(9) -0.0022(9) 0.0056(9)
C11 0.0150(9) 0.0174(9) 0.0151(8) 0.0013(7) 0.0018(7) 0.0032(7)
C12 0.0144(9) 0.0196(9) 0.0131(8) 0.0024(7) 0.0003(6) 0.0060(7)
C13 0.0226(10) 0.0216(10) 0.0194(9) 0.0067(8) 0.0050(8) 0.0072(8)
C14 0.0235(11) 0.0350(12) 0.0229(10) 0.0104(10) 0.0061(9) 0.0043(10)
C15 0.0202(11) 0.0425(14) 0.0192(10) 0.0058(10) 0.0044(8) 0.0139(10)
C16 0.0197(10) 0.0277(11) 0.0201(10) -0.0010(8) -0.0015(8) 0.0100(9)
C17 0.0159(9) 0.0225(9) 0.0170(9) 0.0025(8) -0.0001(7) 0.0067(8)
C18 0.0144(9) 0.0176(9) 0.0166(9) 0.0058(7) 0.0030(7) 0.0040(7)
C19 0.0189(10) 0.0200(10) 0.0272(11) 0.0054(8) 0.0026(8) 0.0051(8)
C20 0.0219(11) 0.0239(11) 0.0472(15) 0.0139(11) 0.0067(10) 0.0115(9)
C21 0.0181(10) 0.0383(13) 0.0423(14) 0.0252(12) 0.0010(10) 0.0075(10)
C22 0.0225(11) 0.0358(13) 0.0244(11) 0.0118(10) -0.0032(9) 0.0063(10)
C23 0.0200(10) 0.0255(10) 0.0186(9) 0.0063(8) -0.0005(8) 0.0065(8)
C24 0.0162(9) 0.0139(8) 0.0146(8) 0.0018(7) 0.0016(7) 0.0040(7)
C25 0.0180(9) 0.0163(8) 0.0138(8) 0.0020(7) 0.0010(7) 0.0043(7)
C26 0.0182(10) 0.0200(9) 0.0201(9) 0.0036(8) -0.0003(7) 0.0018(8)
C27 0.0283(11) 0.0189(10) 0.0226(10) 0.0080(8) 0.0044(8) 0.0040(8)
C28 0.0256(11) 0.0203(10) 0.0226(10) 0.0072(8) -0.0016(8) 0.0084(8)
C29 0.0185(10) 0.0211(9) 0.0206(9) 0.0051(8) -0.0020(7) 0.0054(8)
C30 0.0138(8) 0.0170(8) 0.0123(8) 0.0030(7) 0.0013(6) 0.0047(7)
C31 0.0186(10) 0.0191(9) 0.0217(10) 0.0078(8) 0.0048(8) 0.0051(8)
C32 0.0299(12) 0.0213(10) 0.0208(10) 0.0055(8) 0.0017(8) 0.0111(9)
C33 0.0221(10) 0.0271(11) 0.0218(10) 0.0018(8) -0.0014(8) 0.0126(9)
C34 0.0144(10) 0.0251(11) 0.0311(12) 0.0000(9) 0.0004(8) 0.0047(8)
C35 0.0141(9) 0.0193(9) 0.0260(10) 0.0047(8) 0.0041(8) 0.0032(7)
C36 0.0136(8) 0.0155(8) 0.0171(9) 0.0038(7) 0.0040(7) 0.0048(7)
C37 0.0168(9) 0.0174(9) 0.0185(9) 0.0045(7) 0.0041(7) 0.0030(7)
C38 0.0225(10) 0.0168(9) 0.0248(10) 0.0032(8) 0.0055(8) 0.0024(8)
C39 0.0306(12) 0.0192(10) 0.0326(12) 0.0120(9) 0.0092(10) 0.0069(9)
C40 0.0371(13) 0.0249(11) 0.0234(11) 0.0111(9) 0.0018(9) 0.0097(10)
C41 0.0262(11) 0.0194(9) 0.0181(9) 0.0049(8) -0.0013(8) 0.0064(8)
C42 0.0149(9) 0.0153(8) 0.0132(8) 0.0026(7) 0.0008(6) 0.0026(7)
C43 0.0159(9) 0.0204(9) 0.0150(8) 0.0012(7) 0.0002(7) 0.0056(7)
C44 0.0157(9) 0.0248(10) 0.0207(10) 0.0031(8) -0.0013(7) 0.0032(8)
C45 0.0237(10) 0.0185(9) 0.0166(9) 0.0021(7) -0.0038(8) 0.0007(8)
C46 0.0269(11) 0.0178(9) 0.0155(9) 0.0012(7) 0.0027(8) 0.0015(8)
C47 0.0184(9) 0.0199(9) 0.0158(9) 0.0020(7) 0.0040(7) 0.0038(7)
C48 0.0223(11) 0.0214(10) 0.0287(11) 0.0093(9) -0.0012(9) 0.0005(8)
Cl1 0.0229(3) 0.0284(3) 0.0397(3) 0.0110(2) -0.0030(2) 0.0005(2)
Cl2 0.0245(3) 0.0259(3) 0.0376(3) 0.0053(2) -0.0029(2) 0.0035(2)

loop_
_atom_type_symbol
_atom_type_description
_atom_type_scat_dispersion_real
_atom_type_scat_dispersion_imag
_atom_type_scat_source
C C 0.0033 0.0016 'International Tables Vol C Tables 4.2.6.8 and 6.1.1.4'
H H 0.0000 0.0000 'International Tables Vol C Tables 4.2.6.8 and 6.1.1.4'
N N 0.0061 0.0033 'International Tables Vol C Tables 4.2.6.8 and 6.1.1.4'
P P 0.1023 0.0942 'International Tables Vol C Tables 4.2.6.8 and 6.1.1.4'
Cl Cl 0.1484 0.1585 'International Tables Vol C Tables 4.2.6.8 and 6.1.1.4'
Cu Cu 0.3201 1.2651 'International Tables Vol C Tables 4.2.6.8 and 6.1.1.4'

loop_
_geom_angle_atom_site_label_1
_geom_angle_atom_site_label_2
_geom_angle_atom_site_label_3
_geom_angle
N1 Cu1 N2 81.48(7)
N1 Cu1 P2 110.53(5)
N2 Cu1 P2 119.44(5)
N1 Cu1 P1 112.42(5)
N2 Cu1 P1 103.10(5)
P2 Cu1 P1 122.57(2)
C18 P1 C24 106.39(9)
C18 P1 C12 102.05(9)
C24 P1 C12 102.42(9)
C18 P1 Cu1 114.05(7)
C24 P1 Cu1 117.68(6)
C12 P1 Cu1 112.52(7)
C42 P2 C36 103.19(9)
C42 P2 C30 102.21(9)
C36 P2 C30 103.73(9)
C42 P2 Cu1 113.68(7)
C36 P2 Cu1 120.65(6)
C30 P2 Cu1 111.37(6)
C1 N1 C4 105.96(17)
C1 N1 Cu1 144.13(15)
C4 N1 Cu1 109.80(13)
C5 N2 C6 119.66(18)
C5 N2 Cu1 109.87(14)
C6 N2 Cu1 129.25(14)
N1 C1 C2 111.9(2)
N1 C1 H1A 124.0
C2 C1 H1A 124.0
C3 C2 C1 105.88(19)
C3 C2 H2A 127.1
C1 C2 H2A 127.1
C2 C3 C4 106.2(2)
C2 C3 H3A 126.9
C4 C3 H3A 126.9
N1 C4 C5 118.46(18)
N1 C4 C3 110.09(18)
C5 C4 C3 131.4(2)
N2 C5 C4 120.1(2)
N2 C5 H5A 119.9
C4 C5 H5A 119.9
C7 C6 C11 118.95(19)
C7 C6 N2 121.53(19)
C11 C6 N2 119.48(18)
C6 C7 C8 120.1(2)
C6 C7 H7A 119.9
C8 C7 H7A 119.9
C9 C8 C7 120.2(2)
C9 C8 H8A 119.9
C7 C8 H8A 119.9
C8 C9 C10 119.9(2)
C8 C9 H9A 120.0
C10 C9 H9A 120.0
C11 C10 C9 120.3(2)
C11 C10 H10A 119.9
C9 C10 H10A 119.9
C10 C11 C6 120.5(2)
C10 C11 H11A 119.8
C6 C11 H11A 119.8
C13 C12 C17 118.82(19)
C13 C12 P1 117.84(15)
C17 C12 P1 123.32(16)
C14 C13 C12 120.3(2)
C14 C13 H13A 119.8
C12 C13 H13A 119.8
C13 C14 C15 120.6(2)
C13 C14 H14A 119.7
C15 C14 H14A 119.7
C16 C15 C14 119.2(2)
C16 C15 H15A 120.4
C14 C15 H15A 120.4
C15 C16 C17 120.5(2)
C15 C16 H16A 119.8
C17 C16 H16A 119.8
C16 C17 C12 120.5(2)
C16 C17 H17A 119.7
C12 C17 H17A 119.7
C19 C18 C23 119.06(19)
C19 C18 P1 119.05(15)
C23 C18 P1 121.81(15)
C18 C19 C20 120.0(2)
C18 C19 H19A 120.0
C20 C19 H19A 120.0
C21 C20 C19 120.2(2)
C21 C20 H20A 119.9
C19 C20 H20A 119.9
C20 C21 C22 120.3(2)
C20 C21 H21A 119.9
C22 C21 H21A 119.9
C21 C22 C23 120.3(2)
C21 C22 H22A 119.8
C23 C22 H22A 119.8
C22 C23 C18 120.1(2)
C22 C23 H23A 120.0
C18 C23 H23A 120.0
C25 C24 C29 118.74(18)
C25 C24 P1 124.85(15)
C29 C24 P1 116.41(15)
C26 C25 C24 120.58(18)
C26 C25 H25A 119.7
C24 C25 H25A 119.7
C27 C26 C25 120.1(2)
C27 C26 H26A 119.9
C25 C26 H26A 119.9
C26 C27 C28 119.6(2)
C26 C27 H27A 120.2
C28 C27 H27A 120.2
C29 C28 C27 120.5(2)
C29 C28 H28A 119.8
C27 C28 H28A 119.8
C28 C29 C24 120.5(2)
C28 C29 H29A 119.8
C24 C29 H29A 119.8
C35 C30 C31 118.65(18)
C35 C30 P2 124.26(15)
C31 C30 P2 117.06(15)
C32 C31 C30 120.5(2)
C32 C31 H31A 119.7
C30 C31 H31A 119.7
C33 C32 C31 120.7(2)
C33 C32 H32A 119.7
C31 C32 H32A 119.7
C32 C33 C34 119.0(2)
C32 C33 H33A 120.5
C34 C33 H33A 120.5
C33 C34 C35 121.0(2)
C33 C34 H34A 119.5
C35 C34 H34A 119.5
C34 C35 C30 120.2(2)
C34 C35 H35A 119.9
C30 C35 H35A 119.9
C41 C36 C37 118.50(19)
C41 C36 P2 122.73(16)
C37 C36 P2 118.75(15)
C38 C37 C36 120.86(19)
C38 C37 H37A 119.6
C36 C37 H37A 119.6
C37 C38 C39 119.9(2)
C37 C38 H38A 120.0
C39 C38 H38A 120.0
C40 C39 C38 119.9(2)
C40 C39 H39A 120.1
C38 C39 H39A 120.1
C39 C40 C41 120.4(2)
C39 C40 H40A 119.8
C41 C40 H40A 119.8
C40 C41 C36 120.4(2)
C40 C41 H41A 119.8
C36 C41 H41A 119.8
C43 C42 C47 118.81(18)
C43 C42 P2 118.29(14)
C47 C42 P2 122.90(15)
C42 C43 C44 120.80(19)
C42 C43 H43A 119.6
C44 C43 H43A 119.6
C45 C44 C43 119.8(2)
C45 C44 H44A 120.1
C43 C44 H44A 120.1
C44 C45 C46 120.02(19)
C44 C45 H45A 120.0
C46 C45 H45A 120.0
C45 C46 C47 120.23(19)
C45 C46 H46A 119.9
C47 C46 H46A 119.9
C46 C47 C42 120.3(2)
C46 C47 H47A 119.8
C42 C47 H47A 119.8
Cl1 C48 Cl2 111.98(12)
Cl1 C48 H48A 109.2
Cl2 C48 H48A 109.2
Cl1 C48 H48B 109.2
Cl2 C48 H48B 109.2
H48A C48 H48B 107.9

loop_
_geom_bond_atom_site_label_1
_geom_bond_atom_site_label_2
_geom_bond_distance
Cu1 N1 2.0422(17)
Cu1 N2 2.1155(17)
Cu1 P2 2.2303(6)
Cu1 P1 2.2363(6)
P1 C18 1.822(2)
P1 C24 1.824(2)
P1 C12 1.827(2)
P2 C42 1.8208(19)
P2 C36 1.827(2)
P2 C30 1.8355(19)
N1 C1 1.339(3)
N1 C4 1.377(3)
N2 C5 1.291(3)
N2 C6 1.421(3)
C1 C2 1.404(3)
C1 H1A 0.9500
C2 C3 1.392(3)
C2 H2A 0.9500
C3 C4 1.412(3)
C3 H3A 0.9500
C4 C5 1.406(3)
C5 H5A 0.9500
C6 C7 1.389(3)
C6 C11 1.403(3)
C7 C8 1.400(3)
C7 H7A 0.9500
C8 C9 1.371(4)
C8 H8A 0.9500
C9 C10 1.394(3)
C9 H9A 0.9500
C10 C11 1.372(3)
C10 H10A 0.9500
C11 H11A 0.9500
C12 C13 1.394(3)
C12 C17 1.395(3)
C13 C14 1.385(3)
C13 H13A 0.9500
C14 C15 1.390(3)
C14 H14A 0.9500
C15 C16 1.384(3)
C15 H15A 0.9500
C16 C17 1.387(3)
C16 H16A 0.9500
C17 H17A 0.9500
C18 C19 1.389(3)
C18 C23 1.398(3)
C19 C20 1.392(3)
C19 H19A 0.9500
C20 C21 1.373(4)
C20 H20A 0.9500
C21 C22 1.373(4)
C21 H21A 0.9500
C22 C23 1.385(3)
C22 H22A 0.9500
C23 H23A 0.9500
C24 C25 1.391(3)
C24 C29 1.399(3)
C25 C26 1.390(3)
C25 H25A 0.9500
C26 C27 1.385(3)
C26 H26A 0.9500
C27 C28 1.386(3)
C27 H27A 0.9500
C28 C29 1.381(3)
C28 H28A 0.9500
C29 H29A 0.9500
C30 C35 1.389(3)
C30 C31 1.399(3)
C31 C32 1.384(3)
C31 H31A 0.9500
C32 C33 1.380(3)
C32 H32A 0.9500
C33 C34 1.386(3)
C33 H33A 0.9500
C34 C35 1.386(3)
C34 H34A 0.9500
C35 H35A 0.9500
C36 C41 1.398(3)
C36 C37 1.399(3)
C37 C38 1.384(3)
C37 H37A 0.9500
C38 C39 1.388(3)
C38 H38A 0.9500
C39 C40 1.384(3)
C39 H39A 0.9500
C40 C41 1.387(3)
C40 H40A 0.9500
C41 H41A 0.9500
C42 C43 1.392(3)
C42 C47 1.398(3)
C43 C44 1.393(3)
C43 H43A 0.9500
C44 C45 1.383(3)
C44 H44A 0.9500
C45 C46 1.388(3)
C45 H45A 0.9500
C46 C47 1.390(3)
C46 H46A 0.9500
C47 H47A 0.9500
C48 Cl1 1.767(2)
C48 Cl2 1.774(2)
C48 H48A 0.9900
C48 H48B 0.9900

loop_
_geom_torsion_atom_site_label_1
_geom_torsion_atom_site_label_2
_geom_torsion_atom_site_label_3
_geom_torsion_atom_site_label_4
_geom_torsion
N1 Cu1 P1 C18 -47.64(9)
N2 Cu1 P1 C18 -133.71(9)
P2 Cu1 P1 C18 87.91(7)
N1 Cu1 P1 C24 -173.30(9)
N2 Cu1 P1 C24 100.63(9)
P2 Cu1 P1 C24 -37.74(8)
N1 Cu1 P1 C12 67.99(9)
N2 Cu1 P1 C12 -18.08(9)
P2 Cu1 P1 C12 -156.46(7)
N1 Cu1 P2 C42 -59.95(9)
N2 Cu1 P2 C42 31.75(9)
P1 Cu1 P2 C42 163.77(7)
N1 Cu1 P2 C36 176.72(9)
N2 Cu1 P2 C36 -91.58(9)
P1 Cu1 P2 C36 40.44(8)
N1 Cu1 P2 C30 54.85(9)
N2 Cu1 P2 C30 146.55(9)
P1 Cu1 P2 C30 -81.43(7)
N2 Cu1 N1 C1 -179.0(2)
P2 Cu1 N1 C1 -60.6(2)
P1 Cu1 N1 C1 80.3(2)
N2 Cu1 N1 C4 -3.52(13)
P2 Cu1 N1 C4 114.81(12)
P1 Cu1 N1 C4 -104.24(13)
N1 Cu1 N2 C5 0.86(14)
P2 Cu1 N2 C5 -107.97(13)
P1 Cu1 N2 C5 112.03(13)
N1 Cu1 N2 C6 -166.27(17)
P2 Cu1 N2 C6 84.90(16)
P1 Cu1 N2 C6 -55.10(17)
C4 N1 C1 C2 -0.4(2)
Cu1 N1 C1 C2 175.11(18)
N1 C1 C2 C3 0.2(2)
C1 C2 C3 C4 0.1(2)
C1 N1 C4 C5 -176.92(18)
Cu1 N1 C4 C5 5.8(2)
C1 N1 C4 C3 0.5(2)
Cu1 N1 C4 C3 -176.73(14)
C2 C3 C4 N1 -0.4(2)
C2 C3 C4 C5 176.6(2)
C6 N2 C5 C4 170.68(18)
Cu1 N2 C5 C4 2.1(2)
N1 C4 C5 N2 -5.6(3)
C3 C4 C5 N2 177.6(2)
C5 N2 C6 C7 -36.3(3)
Cu1 N2 C6 C7 129.79(19)
C5 N2 C6 C11 146.2(2)
Cu1 N2 C6 C11 -47.7(2)
C11 C6 C7 C8 -1.1(3)
N2 C6 C7 C8 -178.7(2)
C6 C7 C8 C9 0.3(4)
C7 C8 C9 C10 0.7(4)
C8 C9 C10 C11 -0.9(4)
C9 C10 C11 C6 0.1(3)
C7 C6 C11 C10 0.9(3)
N2 C6 C11 C10 178.53(19)
C18 P1 C12 C13 70.09(17)
C24 P1 C12 C13 -179.88(16)
Cu1 P1 C12 C13 -52.56(17)
C18 P1 C12 C17 -111.71(17)
C24 P1 C12 C17 -1.68(19)
Cu1 P1 C12 C17 125.64(15)
C17 C12 C13 C14 0.9(3)
P1 C12 C13 C14 179.22(17)
C12 C13 C14 C15 -1.2(3)
C13 C14 C15 C16 1.0(3)
C14 C15 C16 C17 -0.5(3)
C15 C16 C17 C12 0.2(3)
C13 C12 C17 C16 -0.5(3)
P1 C12 C17 C16 -178.65(16)
C24 P1 C18 C19 115.50(17)
C12 P1 C18 C19 -137.52(17)
Cu1 P1 C18 C19 -15.91(19)
C24 P1 C18 C23 -67.82(19)
C12 P1 C18 C23 39.16(19)
Cu1 P1 C18 C23 160.78(15)
C23 C18 C19 C20 -0.1(3)
P1 C18 C19 C20 176.67(17)
C18 C19 C20 C21 0.3(4)
C19 C20 C21 C22 0.4(4)
C20 C21 C22 C23 -1.3(4)
C21 C22 C23 C18 1.6(4)
C19 C18 C23 C22 -0.8(3)
P1 C18 C23 C22 -177.51(17)
C18 P1 C24 C25 7.16(19)
C12 P1 C24 C25 -99.56(18)
Cu1 P1 C24 C25 136.49(15)
C18 P1 C24 C29 -172.38(15)
C12 P1 C24 C29 80.91(16)
Cu1 P1 C24 C29 -43.04(17)
C29 C24 C25 C26 0.1(3)
P1 C24 C25 C26 -179.45(15)
C24 C25 C26 C27 -0.4(3)
C25 C26 C27 C28 0.1(3)
C26 C27 C28 C29 0.6(3)
C27 C28 C29 C24 -0.9(3)
C25 C24 C29 C28 0.6(3)
P1 C24 C29 C28 -179.83(17)
C42 P2 C30 C35 -122.98(18)
C36 P2 C30 C35 -15.93(19)
Cu1 P2 C30 C35 115.29(16)
C42 P2 C30 C31 59.03(17)
C36 P2 C30 C31 166.08(15)
Cu1 P2 C30 C31 -62.70(16)
C35 C30 C31 C32 1.0(3)
P2 C30 C31 C32 179.10(16)
C30 C31 C32 C33 -0.9(3)
C31 C32 C33 C34 0.3(3)
C32 C33 C34 C35 0.3(3)
C33 C34 C35 C30 -0.3(3)
C31 C30 C35 C34 -0.4(3)
P2 C30 C35 C34 -178.36(16)
C42 P2 C36 C41 -2.87(19)
C30 P2 C36 C41 -109.17(18)
Cu1 P2 C36 C41 125.33(16)
C42 P2 C36 C37 178.49(16)
C30 P2 C36 C37 72.18(17)
Cu1 P2 C36 C37 -53.31(17)
C41 C36 C37 C38 2.1(3)
P2 C36 C37 C38 -179.19(16)
C36 C37 C38 C39 -1.4(3)
C37 C38 C39 C40 -0.1(3)
C38 C39 C40 C41 0.7(4)
C39 C40 C41 C36 0.0(3)
C37 C36 C41 C40 -1.4(3)
P2 C36 C41 C40 179.93(17)
C36 P2 C42 C43 104.48(16)
C30 P2 C42 C43 -148.06(16)
Cu1 P2 C42 C43 -27.93(18)
C36 P2 C42 C47 -75.28(18)
C30 P2 C42 C47 32.18(19)
Cu1 P2 C42 C47 152.31(15)
C47 C42 C43 C44 0.8(3)
P2 C42 C43 C44 -178.97(16)
C42 C43 C44 C45 -1.0(3)
C43 C44 C45 C46 0.2(3)
C44 C45 C46 C47 0.7(3)
C45 C46 C47 C42 -0.9(3)
C43 C42 C47 C46 0.1(3)
P2 C42 C47 C46 179.89(16)
